data_2021628
loop_
_publ_author_name
'Alvarenga, Meiry E.'
'Valdo, Ana Karoline S. M.'
'Ribeiro, Leandro'
'Do Nascimento Neto, Jos\'e Antonio'
'De Araujo, Debora P.'
'Da Silva, Cleiton Moreira'
'De F\'atima, \^Angelo'
'Martins, Felipe T.'

_publ_section_title
;
 Exploring the structural landscape of
 2-(thiophen-2-yl)-1,3-benzothiazole: high-<i>Z</i>' packing polymorphism
 and cocrystallization with calix[4]tube
;
_journal_coeditor_code QS3080
_journal_issue 6
_journal_name_full 'Acta Crystallographica Section C'
_journal_page_first
;
;
_journal_paper_doi 10.1107/S2053229619005886
_journal_volume 75
_journal_year 2019
_chemical_formula_iupac 'C11 H7 N S2'
_chemical_formula_moiety 'C11 H7 N S2'
_chemical_formula_sum 'C11 H7 N S2'
_chemical_formula_weight 217.30
_chemical_name_systematic
;
2-(Thiophen-2-yl)-1,3-benzothiazole
;
_space_group_crystal_system monoclinic
_space_group_IT_number 14
_space_group_name_Hall '-P 2yn'
_space_group_name_H-M_alt 'P 1 21/n 1'
_symmetry_space_group_name_Hall '-P 2yn'
_symmetry_space_group_name_H-M 'P 1 21/n 1'
_atom_sites_solution_hydrogens geom
_audit_creation_method SHELXL-2014/7
_cell_angle_alpha 90
_cell_angle_beta 100.315(2)
_cell_angle_gamma 90
_cell_formula_units_Z 16
_cell_length_a 13.0549(6)
_cell_length_b 15.6867(8)
_cell_length_c 20.0965(10)
_cell_measurement_reflns_used 9752
_cell_measurement_temperature 296(2)
_cell_measurement_theta_max 66.24
_cell_measurement_theta_min 2.82
_cell_volume 4049.0(3)
_computing_cell_refinement
;
APEX2 (Bruker, 2003)
;
_computing_data_collection
;
APEX2 (Bruker, 2003)
;
_computing_data_reduction
;
SAINT (Bruker, 2003)
;
_computing_molecular_graphics
;
ORTEP-3 (Farrugia, 2012), Mercury (Macrae <i>et al.</i>, 2008)
and
<i>Chimera<</i> (Pettersen <i>et al.</i>, 2004)
;
_computing_publication_material
;
SHELXL2014 (Sheldrick, 2015)
;
_computing_structure_refinement
;
SHELXL2014 (Sheldrick, 2015)
;
_computing_structure_solution
;
SHELXS2014 (Sheldrick, 2015)
;
_diffrn_ambient_temperature 296(2)
_diffrn_measured_fraction_theta_full 0.952
_diffrn_measured_fraction_theta_max 0.952
_diffrn_measurement_device_type 'Bruker APEXII CCD'
_diffrn_measurement_method CCD
_diffrn_radiation_type CuK\a
_diffrn_radiation_wavelength 1.54178
_diffrn_reflns_av_R_equivalents 0.0375
_diffrn_reflns_av_unetI/netI 0.0304
_diffrn_reflns_limit_h_max 15
_diffrn_reflns_limit_h_min -12
_diffrn_reflns_limit_k_max 17
_diffrn_reflns_limit_k_min -18
_diffrn_reflns_limit_l_max 23
_diffrn_reflns_limit_l_min -23
_diffrn_reflns_number 30248
_diffrn_reflns_theta_full 66.530
_diffrn_reflns_theta_max 66.530
_diffrn_reflns_theta_min 3.597
_exptl_absorpt_coefficient_mu 4.389
_exptl_absorpt_correction_T_max 0.704
_exptl_absorpt_correction_T_min 0.474
_exptl_absorpt_correction_type multi-scan
_exptl_absorpt_process_details
;
(Blessing, 1995)
;
_exptl_crystal_colour colourless
_exptl_crystal_density_diffrn 1.426
_exptl_crystal_description prism
_exptl_crystal_F_000 1792
_exptl_crystal_size_max 0.20
_exptl_crystal_size_mid 0.10
_exptl_crystal_size_min 0.08
_refine_diff_density_max 1.020
_refine_diff_density_min -0.761
_refine_ls_extinction_method none
_refine_ls_goodness_of_fit_ref 1.525
_refine_ls_hydrogen_treatment constr
_refine_ls_matrix_type full
_refine_ls_number_parameters 745
_refine_ls_number_reflns 6807
_refine_ls_number_restraints 1617
_refine_ls_restrained_S_all 1.441
_refine_ls_R_factor_all 0.1479
_refine_ls_R_factor_gt 0.1274
_refine_ls_shift/su_max 0.008
_refine_ls_shift/su_mean 0.000
_refine_ls_structure_factor_coef Fsqd
_refine_ls_weighting_details 'w=1/[\s^2^(Fo^2^)+(0.2000P)^2^] where P=(Fo^2^+2Fc^2^)/3'
_refine_ls_weighting_scheme calc
_refine_ls_wR_factor_gt 0.3139
_refine_ls_wR_factor_ref 0.3465
_reflns_number_gt 5404
_reflns_number_total 6807
_reflns_threshold_expression 'I > 2\s(I)'
_cod_data_source_file qs3080sup1.cif
_cod_data_source_block 2
_cod_database_code 2021628
_shelx_space_group_comment
;
The symmetry employed for this shelxl refinement is uniquely defined
by the following loop, which should always be used as a source of
symmetry information in preference to the above space-group names.
They are only intended as comments.
;

loop_
_space_group_symop_operation_xyz
'x, y, z'
'-x+1/2, y+1/2, -z+1/2'
'-x, -y, -z'
'x-1/2, -y-1/2, z-1/2'

loop_
_atom_site_type_symbol
_atom_site_label
_atom_site_fract_x
_atom_site_fract_y
_atom_site_fract_z
_atom_site_U_iso_or_equiv
_atom_site_adp_type
_atom_site_calc_flag
_atom_site_occupancy
_atom_site_disorder_assembly
_atom_site_disorder_group
N N4B 0.5211(9) 0.4502(6) 0.7115(6) 0.020(2) Uani d 0.451(2) A 2
N N4A 0.5125(8) 0.4106(6) 0.7091(5) 0.0240(18) Uani d 0.549(2) A 1
S S1A 0.2733(2) 0.57679(12) 0.49450(10) 0.0281(5) Uani d 0.884(2) B 1
S S2A 0.19743(19) 0.37657(11) 0.34298(10) 0.0462(6) Uani d 0.884(2) B 1
C C10 0.2069(5) 0.2923(4) 0.4509(4) 0.0594(18) Uani d 1 . .
H H10 0.2049 0.2459 0.4794 0.071 Uiso calc 1 . .
C C9 0.2274(4) 0.3756(3) 0.4747(3) 0.0382(12) Uani d 1 . .
H H9 0.2394 0.3923 0.5198 0.046 Uiso calc 1 B 1
C C5A 0.2812(5) 0.6690(3) 0.4505(3) 0.0283(12) Uani d 0.884(2) B 1
C C4 0.3048(4) 0.7509(3) 0.4715(3) 0.0352(11) Uani d 1 . .
H H4 0.3208 0.7617 0.5177 0.042 Uiso calc 1 B 1
C C3 0.3060(4) 0.8181(4) 0.4276(3) 0.0457(14) Uani d 1 . .
H H3 0.3208 0.8732 0.4436 0.055 Uiso calc 1 . .
C C6A 0.2623(4) 0.6528(3) 0.3807(3) 0.0240(10) Uani d 0.884(2) B 1
S S2B 0.260(2) 0.7204(10) 0.3369(7) 0.051(6) Uani d 0.116(2) B 2
C C2 0.2842(4) 0.8009(4) 0.3576(3) 0.0476(14) Uani d 1 . .
H H2 0.2850 0.8460 0.3277 0.057 Uiso calc 1 B 1
S S5A 0.3865(3) -0.0718(4) 0.7113(3) 0.0294(9) Uani d 0.536(3) C 1
S S6B 0.1684(6) -0.0633(8) 0.5461(5) 0.052(2) Uani d 0.464(3) C 2
C C23A 0.1530(19) -0.0711(19) 0.5404(16) 0.0290(18) Uani d 0.536(3) C 1
H H23A 0.1474 -0.0767 0.4939 0.035 Uiso calc 0.536(3) C 1
C C25 0.0746(5) -0.0698(3) 0.6435(3) 0.0411(13) Uani d 1 . .
H H25 0.0149 -0.0707 0.6628 0.049 Uiso calc 1 . .
N N3A 0.3643(11) -0.0609(19) 0.5808(10) 0.031(3) Uani d 0.536(3) C 1
C C26 0.1691(5) -0.0718(3) 0.6810(3) 0.0439(13) Uani d 1 . .
H H26 0.1693 -0.0752 0.7272 0.053 Uiso calc 1 C 1
C C24 0.0694(6) -0.0661(4) 0.5744(3) 0.0538(15) Uani d 1 . .
H H24 0.0037 -0.0596 0.5480 0.065 Uiso calc 1 C 1
C C28A 0.2637(9) -0.0658(6) 0.5949(5) 0.0290(18) Uani d 0.536(3) C 1
C C27A 0.2610(7) -0.0701(4) 0.6655(5) 0.0263(17) Uani d 0.536(3) C 1
S S5B 0.4279(6) -0.0661(5) 0.7092(3) 0.0514(16) Uani d 0.464(3) C 2
C C29A 0.4338(8) -0.0661(5) 0.6351(4) 0.0250(13) Uani d 0.536(3) C 1
C C29B 0.3452(12) -0.0688(6) 0.6303(6) 0.0367(17) Uani d 0.464(3) C 2
N N3B 0.3921(15) -0.071(2) 0.5773(11) 0.035(3) Uani d 0.464(3) C 2
C C31 0.6301(5) -0.0582(3) 0.6966(3) 0.0497(15) Uani d 1 . .
H H31 0.6261 -0.0563 0.7423 0.060 Uiso calc 1 C 1
C C30B 0.2397(13) -0.0679(7) 0.6214(8) 0.0367(17) Uani d 0.464(3) C 2
C C30A 0.5420(9) -0.0632(5) 0.6351(7) 0.0250(13) Uani d 0.536(3) C 1
C C37 0.4459(4) 0.2469(3) 0.5952(3) 0.0453(14) Uani d 1 . .
H H37 0.4339 0.2419 0.5483 0.054 Uiso calc 1 A 1
C C43 0.5296(5) 0.6987(3) 0.6442(3) 0.0469(15) Uani d 1 . .
H H43 0.5306 0.7511 0.6228 0.056 Uiso calc 1 . .
C C36 0.4402(5) 0.1696(3) 0.6309(4) 0.0510(15) Uani d 1 . .
H H36 0.4229 0.1184 0.6082 0.061 Uiso calc 1 . .
C C33 0.7016(7) -0.0620(4) 0.5975(5) 0.076(2) Uani d 1 . .
H H33 0.7571 -0.0623 0.5742 0.091 Uiso calc 1 C 1
S S8A 0.5410(7) 0.5984(3) 0.7455(2) 0.0417(12) Uani d 0.549(2) A 1
C C34B 0.548(4) 0.6071(10) 0.7321(10) 0.042(6) Uani d 0.451(2) A 2
H H34B 0.5694 0.5978 0.7782 0.050 Uiso calc 0.451(2) A 2
C C42 0.5143(4) 0.6234(4) 0.6086(3) 0.0426(13) Uani d 1 . .
H H42 0.5023 0.6162 0.5619 0.051 Uiso calc 1 A 1
C C41A 0.5217(8) 0.5514(6) 0.6650(8) 0.021(2) Uani d 0.549(2) A 1
C C38A 0.4642(7) 0.3195(5) 0.6168(5) 0.0262(17) Uani d 0.549(2) A 1
C C40A 0.5052(6) 0.4625(6) 0.6576(4) 0.0212(16) Uani d 0.549(2) A 1
C C38B 0.5097(8) 0.5527(7) 0.6242(6) 0.0177(19) Uani d 0.451(2) A 2
C C40B 0.4957(6) 0.4034(7) 0.6583(6) 0.0173(17) Uani d 0.451(2) A 2
C C39B 0.5274(11) 0.5351(8) 0.6951(6) 0.018(2) Uani d 0.451(2) A 2
C C39A 0.4869(12) 0.3263(7) 0.6855(6) 0.024(2) Uani d 0.549(2) A 1
C C41B 0.4789(15) 0.3120(9) 0.6589(9) 0.026(3) Uani d 0.451(2) A 2
C C35 0.4609(5) 0.1730(3) 0.6994(4) 0.0503(15) Uani d 1 . .
H H35 0.4595 0.1259 0.7274 0.060 Uiso calc 1 A 1
C C44 0.5433(5) 0.6916(4) 0.7136(4) 0.0522(16) Uani d 1 . .
H H44 0.5536 0.7397 0.7410 0.063 Uiso calc 1 A 1
S S7B 0.4810(2) 0.4572(2) 0.58118(15) 0.0216(7) Uani d 0.451(2) A 2
S S7A 0.4709(2) 0.4170(2) 0.57857(13) 0.0256(6) Uani d 0.549(2) A 1
S S8B 0.4898(12) 0.2621(4) 0.7377(3) 0.0376(13) Uani d 0.451(2) A 2
C C32 0.7181(6) -0.0574(4) 0.6658(4) 0.0645(19) Uani d 1 . .
H H32 0.7849 -0.0538 0.6911 0.077 Uiso calc 1 . .
C C27B 0.5393(12) -0.0638(6) 0.6703(7) 0.039(2) Uani d 0.464(3) C 2
S S6A 0.5906(3) -0.0668(4) 0.5600(2) 0.0423(10) Uani d 0.536(3) C 1
C C34A 0.484(3) 0.2543(10) 0.7224(9) 0.037(4) Uani d 0.549(2) A 1
H H34A 0.4999 0.2608 0.7691 0.045 Uiso calc 0.549(2) A 1
C C28B 0.5051(11) -0.0671(6) 0.6011(6) 0.036(2) Uani d 0.464(3) C 2
C C23B 0.5957(13) -0.069(2) 0.5756(12) 0.063(5) Uani d 0.464(3) C 2
H H23B 0.5813 -0.0785 0.5292 0.075 Uiso calc 0.464(3) C 2
C C11 0.1904(5) 0.2853(4) 0.3825(4) 0.0637(18) Uani d 1 . .
H H11 0.1764 0.2337 0.3600 0.076 Uiso calc 1 B 1
C C8A 0.2267(4) 0.4306(3) 0.4179(3) 0.0250(12) Uani d 0.884(2) B 1
C C7A 0.2456(3) 0.5211(3) 0.4182(2) 0.0225(10) Uani d 0.884(2) B 1
N N1A 0.2423(4) 0.5672(3) 0.3640(2) 0.0249(10) Uani d 0.884(2) B 1
S S1B 0.2660(12) 0.5404(9) 0.4926(7) 0.025(3) Uani d 0.116(2) B 2
C C7B 0.2598(17) 0.5881(13) 0.4196(10) 0.0225(10) Uani d 0.116(2) B 2
C C1B 0.206(4) 0.3636(16) 0.3520(16) 0.046(8) Uani d 0.116(2) B 2
H H1B 0.2024 0.3610 0.3054 0.055 Uiso calc 0.116(2) B 2
N N1B 0.238(3) 0.5335(17) 0.3603(16) 0.0249(10) Uani d 0.116(2) B 2
C C6B 0.226(2) 0.4455(17) 0.3801(15) 0.031(5) Uani d 0.116(2) B 2
C C8B 0.277(3) 0.6865(10) 0.4215(8) 0.033(6) Uani d 0.116(2) B 2
C C5B 0.240(2) 0.4439(15) 0.4506(15) 0.023(5) Uani d 0.116(2) B 2
C C1A 0.2614(10) 0.7192(6) 0.3311(5) 0.041(3) Uani d 0.884(2) B 1
H H1A 0.2467 0.7086 0.2848 0.049 Uiso calc 0.884(2) B 1
C C19A 0.3559(6) 0.0550(4) -0.1323(3) 0.0211(8) Uani d 0.785(2) D 1
C C16A 0.4566(5) -0.1748(4) -0.0985(4) 0.0264(14) Uani d 0.785(2) D 1
C C17A 0.3564(5) -0.1742(3) -0.1354(3) 0.0177(12) Uani d 0.785(2) D 1
C C20A 0.4193(5) 0.1244(4) -0.1065(3) 0.0211(8) Uani d 0.785(2) D 1
H H20A 0.4876 0.1206 -0.0834 0.025 Uiso calc 0.785(2) D 1
C C18A 0.3770(5) -0.0345(4) -0.1253(3) 0.0211(8) Uani d 0.785(2) D 1
S S3A 0.49662(14) -0.07094(15) -0.08184(12) 0.0394(6) Uani d 0.785(2) D 1
S S4A 0.23906(19) 0.08893(13) -0.17777(14) 0.0382(6) Uani d 0.785(2) D 1
N N2A 0.3120(5) -0.0943(3) -0.1501(3) 0.0209(12) Uani d 0.785(2) D 1
C C12A 0.311(2) -0.2497(10) -0.1563(17) 0.049(6) Uani d 0.785(2) D 1
H H12A 0.2451 -0.2493 -0.1837 0.058 Uiso calc 0.785(2) D 1
S S4B 0.297(2) -0.2500(11) -0.1556(16) 0.046(3) Uani d 0.215(2) D 2
C C20B 0.424(2) 0.1377(14) -0.0881(11) 0.0254(19) Uani d 0.215(2) D 2
H H20B 0.4766 0.1502 -0.0516 0.030 Uiso calc 0.215(2) D 2
C C16B 0.4072(18) 0.0591(13) -0.1097(10) 0.0254(19) Uani d 0.215(2) D 2
S S3B 0.4862(5) -0.0280(6) -0.0841(4) 0.0385(18) Uani d 0.215(2) D 2
C C18B 0.3879(19) -0.0932(15) -0.1229(10) 0.0254(19) Uani d 0.215(2) D 2
N N2B 0.3066(19) -0.0572(14) -0.1549(13) 0.023(4) Uani d 0.215(2) D 2
C C17B 0.3157(17) 0.0340(13) -0.1475(10) 0.0254(19) Uani d 0.215(2) D 2
C C19B 0.408(3) -0.1825(16) -0.1173(15) 0.025(4) Uani d 0.215(2) D 2
C C12B 0.254(3) 0.1027(11) -0.166(2) 0.0254(19) Uani d 0.215(2) D 2
H H12B 0.1884 0.0878 -0.1896 0.030 Uiso calc 0.215(2) D 2
C C13 0.3590(5) -0.3284(3) -0.1376(3) 0.0492(15) Uani d 1 . .
H H13 0.3256 -0.3800 -0.1497 0.059 Uiso calc 1 D 1
C C14 0.4588(5) -0.3251(3) -0.1005(3) 0.0493(15) Uani d 1 . .
H H14 0.4947 -0.3753 -0.0875 0.059 Uiso calc 1 . .
C C15 0.5057(4) -0.2469(3) -0.0825(3) 0.0451(14) Uani d 1 . .
H H15 0.5735 -0.2457 -0.0585 0.054 Uiso calc 1 D 1
C C21 0.3608(5) 0.2023(3) -0.1216(3) 0.0490(15) Uani d 1 . .
H H21 0.3856 0.2560 -0.1070 0.059 Uiso calc 1 D 1
C C22 0.2669(5) 0.1882(4) -0.1591(3) 0.0530(15) Uani d 1 . .
H H22 0.2206 0.2322 -0.1736 0.064 Uiso calc 1 D 1

loop_
_atom_site_aniso_label
_atom_site_aniso_U_11
_atom_site_aniso_U_22
_atom_site_aniso_U_33
_atom_site_aniso_U_12
_atom_site_aniso_U_13
_atom_site_aniso_U_23
N4B 0.021(5) 0.019(4) 0.021(5) -0.003(5) 0.006(3) 0.003(4)
N4A 0.028(4) 0.022(4) 0.022(4) 0.000(4) 0.003(3) 0.002(4)
S1A 0.0305(10) 0.0382(11) 0.0152(7) -0.0001(10) 0.0034(6) -0.0020(8)
S2A 0.0589(12) 0.0401(9) 0.0350(10) 0.0006(8) -0.0041(9) -0.0097(7)
C10 0.065(4) 0.037(3) 0.070(4) -0.005(3) -0.004(4) 0.014(3)
C9 0.033(3) 0.044(3) 0.037(3) -0.005(2) 0.004(2) 0.002(2)
C5A 0.027(3) 0.034(3) 0.023(3) 0.013(2) 0.002(2) 0.001(2)
C4 0.032(3) 0.037(3) 0.035(3) 0.005(2) 0.002(2) -0.006(2)
C3 0.044(3) 0.036(3) 0.057(4) 0.006(2) 0.010(3) -0.006(2)
C6A 0.013(2) 0.031(2) 0.026(3) 0.010(2) -0.0008(19) 0.004(2)
S2B 0.058(15) 0.048(8) 0.042(7) 0.003(13) -0.001(11) 0.000(6)
C2 0.048(3) 0.041(3) 0.053(3) 0.012(3) 0.007(3) 0.011(3)
S5A 0.0426(19) 0.0365(16) 0.0097(13) -0.0057(17) 0.0064(14) -0.0005(10)
S6B 0.073(4) 0.061(4) 0.026(3) 0.011(3) 0.017(3) 0.012(3)
C23A 0.056(4) 0.017(3) 0.015(4) 0.010(3) 0.007(3) -0.001(3)
C25 0.070(4) 0.025(3) 0.035(3) 0.005(2) 0.024(3) 0.003(2)
N3A 0.054(5) 0.026(8) 0.015(5) 0.005(6) 0.008(4) 0.000(4)
C26 0.065(4) 0.020(2) 0.046(3) -0.002(2) 0.012(3) -0.002(2)
C24 0.080(4) 0.037(3) 0.044(3) 0.015(3) 0.011(3) 0.010(2)
C28A 0.056(4) 0.017(3) 0.015(4) 0.010(3) 0.007(3) -0.001(3)
C27A 0.056(4) 0.007(3) 0.014(4) -0.004(3) -0.001(3) -0.001(3)
S5B 0.110(5) 0.034(2) 0.0095(16) 0.010(4) 0.009(3) -0.0010(13)
C29A 0.055(3) 0.008(3) 0.010(3) -0.003(3) 0.001(3) 0.001(2)
C29B 0.082(4) 0.015(3) 0.015(4) 0.001(4) 0.013(3) -0.004(3)
N3B 0.079(7) 0.017(7) 0.007(5) 0.004(10) 0.001(6) -0.002(4)
C31 0.069(4) 0.029(3) 0.042(3) -0.005(3) -0.016(3) -0.001(2)
C30B 0.082(4) 0.015(3) 0.015(4) 0.001(4) 0.013(3) -0.004(3)
C30A 0.055(3) 0.008(3) 0.010(3) -0.003(3) 0.001(3) 0.001(2)
C37 0.044(3) 0.028(3) 0.064(4) 0.012(2) 0.009(3) 0.008(2)
C43 0.052(3) 0.018(2) 0.067(4) -0.002(2) 0.000(3) 0.011(2)
C36 0.062(4) 0.022(3) 0.067(4) 0.006(2) 0.007(3) -0.009(2)
C33 0.086(4) 0.053(4) 0.095(5) 0.009(4) 0.032(4) 0.022(4)
S8A 0.055(2) 0.0330(16) 0.033(2) -0.0031(17) -0.001(2) -0.0109(13)
C34B 0.071(12) 0.035(6) 0.017(7) -0.020(8) 0.004(9) -0.008(5)
C42 0.033(3) 0.041(3) 0.053(3) -0.014(2) 0.004(3) -0.014(2)
C41A 0.015(5) 0.017(4) 0.034(6) -0.003(3) 0.009(7) -0.006(4)
C38A 0.021(4) 0.028(4) 0.030(5) 0.010(3) 0.006(4) -0.001(3)
C40A 0.016(4) 0.021(4) 0.026(4) 0.000(3) 0.003(3) -0.002(3)
C38B 0.012(4) 0.031(4) 0.011(5) 0.003(4) 0.003(4) -0.002(4)
C40B 0.005(4) 0.021(4) 0.027(5) 0.004(3) 0.004(3) 0.004(3)
C39B 0.013(5) 0.028(4) 0.012(5) -0.012(4) 0.000(5) -0.009(4)
C39A 0.012(4) 0.026(4) 0.035(6) 0.008(4) 0.005(6) 0.015(4)
C41B 0.023(7) 0.019(4) 0.039(7) 0.002(4) 0.012(9) 0.008(5)
C35 0.054(4) 0.027(3) 0.071(4) 0.010(2) 0.017(3) 0.019(3)
C44 0.054(4) 0.033(3) 0.067(4) -0.007(3) 0.003(3) -0.024(3)
S7B 0.0273(15) 0.0196(16) 0.0162(13) -0.0002(14) -0.0008(10) -0.0015(13)
S7A 0.0325(13) 0.0251(15) 0.0175(12) 0.0003(13) -0.0001(9) -0.0003(12)
S8B 0.055(3) 0.0260(19) 0.031(2) 0.0007(18) 0.004(3) 0.0111(15)
C32 0.055(4) 0.037(3) 0.091(5) -0.001(3) -0.016(4) 0.012(3)
C27B 0.077(5) 0.020(5) 0.012(5) 0.005(5) -0.014(4) 0.000(4)
S6A 0.0561(18) 0.050(2) 0.0226(19) 0.0052(15) 0.0124(13) 0.0126(15)
C34A 0.042(8) 0.034(6) 0.032(8) 0.005(6) -0.003(10) 0.011(5)
C28B 0.082(6) 0.016(5) 0.007(5) -0.003(5) -0.001(4) -0.001(4)
C23B 0.090(7) 0.066(12) 0.031(9) -0.007(10) 0.006(6) 0.024(10)
C11 0.066(4) 0.040(3) 0.078(4) 0.001(3) -0.005(4) -0.019(3)
C8A 0.013(3) 0.035(3) 0.026(3) 0.002(2) -0.001(2) -0.003(2)
C7A 0.010(2) 0.037(2) 0.020(2) 0.006(2) 0.0015(17) -0.0007(18)
N1A 0.021(2) 0.035(2) 0.018(2) 0.006(2) 0.0007(16) -0.0025(19)
S1B 0.013(5) 0.046(7) 0.012(4) -0.001(7) -0.006(4) 0.001(5)
C7B 0.010(2) 0.037(2) 0.020(2) 0.006(2) 0.0015(17) -0.0007(18)
C1B 0.06(2) 0.050(9) 0.034(11) -0.002(18) 0.014(18) -0.021(8)
N1B 0.021(2) 0.035(2) 0.018(2) 0.006(2) 0.0007(16) -0.0025(19)
C6B 0.022(13) 0.043(7) 0.024(8) -0.012(12) -0.005(12) -0.006(7)
C8B 0.027(14) 0.029(6) 0.041(10) 0.021(12) -0.002(14) 0.001(6)
C5B 0.006(13) 0.038(7) 0.022(9) -0.003(12) 0.000(13) -0.001(7)
C1A 0.044(7) 0.046(5) 0.034(4) 0.008(6) 0.008(5) 0.006(3)
C19A 0.0260(17) 0.0213(18) 0.0179(18) -0.0062(14) 0.0091(15) -0.0032(13)
C16A 0.013(3) 0.034(3) 0.030(4) -0.003(2) -0.004(3) 0.000(3)
C17A 0.019(3) 0.016(2) 0.020(3) -0.006(2) 0.006(2) -0.005(2)
C20A 0.0260(17) 0.0213(18) 0.0179(18) -0.0062(14) 0.0091(15) -0.0032(13)
C18A 0.0260(17) 0.0213(18) 0.0179(18) -0.0062(14) 0.0091(15) -0.0032(13)
S3A 0.0155(9) 0.0300(11) 0.0648(13) -0.0053(8) -0.0144(8) -0.0021(11)
S4A 0.0343(12) 0.0338(10) 0.0426(16) 0.0086(8) -0.0032(9) -0.0019(8)
N2A 0.016(3) 0.018(2) 0.027(3) -0.005(2) -0.001(2) 0.003(3)
C12A 0.041(9) 0.031(5) 0.068(11) -0.010(5) -0.008(7) -0.017(7)
S4B 0.044(6) 0.034(5) 0.057(8) -0.013(4) 0.001(5) -0.005(6)
C20B 0.036(4) 0.029(3) 0.011(4) -0.003(3) 0.005(4) -0.002(3)
C16B 0.036(4) 0.029(3) 0.011(4) -0.003(3) 0.005(4) -0.002(3)
S3B 0.018(3) 0.034(4) 0.057(4) -0.001(3) -0.009(3) -0.002(4)
C18B 0.036(4) 0.029(3) 0.011(4) -0.003(3) 0.005(4) -0.002(3)
N2B 0.019(7) 0.027(6) 0.026(9) -0.005(7) 0.007(6) -0.003(9)
C17B 0.036(4) 0.029(3) 0.011(4) -0.003(3) 0.005(4) -0.002(3)
C19B 0.025(11) 0.022(5) 0.028(12) -0.004(6) 0.004(10) 0.003(7)
C12B 0.036(4) 0.029(3) 0.011(4) -0.003(3) 0.005(4) -0.002(3)
C13 0.066(4) 0.026(3) 0.055(4) -0.012(2) 0.009(3) -0.007(2)
C14 0.064(4) 0.029(3) 0.055(4) 0.016(3) 0.011(3) 0.001(2)
C15 0.034(3) 0.037(3) 0.060(4) 0.001(2) -0.005(3) 0.001(3)
C21 0.073(4) 0.018(2) 0.058(4) -0.011(2) 0.017(3) 0.003(2)
C22 0.072(4) 0.040(3) 0.048(4) 0.025(3) 0.013(3) 0.011(3)

loop_
_atom_type_symbol
_atom_type_description
_atom_type_scat_dispersion_real
_atom_type_scat_dispersion_imag
_atom_type_scat_source
C C 0.0181 0.0091 'International Tables Vol C Tables 4.2.6.8 and 6.1.1.4'
N N 0.0311 0.0180 'International Tables Vol C Tables 4.2.6.8 and 6.1.1.4'
S S 0.3331 0.5567 'International Tables Vol C Tables 4.2.6.8 and 6.1.1.4'
H H 0.0000 0.0000 'International Tables Vol C Tables 4.2.6.8 and 6.1.1.4'

loop_
_geom_angle_atom_site_label_1
_geom_angle_atom_site_label_2
_geom_angle_atom_site_label_3
_geom_angle
C40B N4B C39B 111.6(10)
C40A N4A C39A 109.6(9)
C5A S1A C7A 89.5(3)
C11 S2A C8A 91.7(3)
C11 C10 C9 114.1(6)
C11 C10 H10 123.0
C9 C10 H10 123.0
C5B C9 C10 136.7(13)
C10 C9 C8A 108.5(5)
C10 C9 H9 125.7
C8A C9 H9 125.7
C4 C5A C6A 117.9(5)
C4 C5A S1A 131.8(4)
C6A C5A S1A 110.3(4)
C5A C4 C3 123.3(5)
C3 C4 C8B 97.0(9)
C5A C4 H4 118.3
C3 C4 H4 118.3
C4 C3 C2 117.9(5)
C4 C3 H3 121.0
C2 C3 H3 121.0
N1A C6A C5A 114.0(5)
N1A C6A C1A 123.4(5)
C5A C6A C1A 122.6(6)
C2 S2B C8B 90.2(9)
S2B C2 C3 118.8(8)
C1A C2 C3 123.2(6)
C1A C2 H2 118.4
C3 C2 H2 118.4
C27A S5A C29A 89.0(5)
C24 S6B C30B 91.9(8)
C24 C23A C28A 110(2)
C24 C23A H23A 125.0
C28A C23A H23A 125.0
C26 C25 C24 116.4(6)
C26 C25 H25 121.8
C24 C25 H25 121.8
C29A N3A C28A 111.7(15)
C27A C26 C25 132.3(7)
C25 C26 C30B 100.0(7)
C27A C26 H26 113.9
C25 C26 H26 113.9
C25 C24 C23A 126.2(15)
C25 C24 S6B 119.5(7)
C25 C24 H24 116.9
C23A C24 H24 116.9
N3A C28A C27A 113.3(12)
N3A C28A C23A 127.8(14)
C27A C28A C23A 118.8(12)
C26 C27A C28A 115.5(9)
C26 C27A S5A 134.7(7)
C28A C27A S5A 109.9(8)
C29B S5B C27B 91.3(7)
N3A C29A C30A 123.3(11)
N3A C29A S5A 116.0(10)
C30A C29A S5A 120.6(8)
N3B C29B C30B 120.0(15)
N3B C29B S5B 115.6(14)
C30B C29B S5B 124.5(11)
C29B N3B C28B 108.7(17)
C27B C31 C32 128.6(9)
C32 C31 C30A 101.6(7)
C32 C31 H31 129.2
C30A C31 H31 129.2
C29B C30B S6B 121.3(12)
C29B C30B C26 126.5(12)
S6B C30B C26 112.2(10)
C29A C30A C31 127.4(10)
C29A C30A S6A 121.2(10)
C31 C30A S6A 111.3(7)
C38A C37 C36 129.7(8)
C36 C37 C41B 99.6(7)
C38A C37 H37 115.2
C36 C37 H37 115.2
C44 C43 C42 116.0(5)
C44 C43 H43 122.0
C42 C43 H43 122.0
C35 C36 C37 117.5(5)
C35 C36 H36 121.3
C37 C36 H36 121.3
C32 C33 C23B 107.2(12)
C32 C33 S6A 118.2(7)
C32 C33 H33 120.9
S6A C33 H33 120.9
C44 S8A C41A 91.3(5)
C39B C34B C44 131.3(17)
C39B C34B H34B 114.3
C44 C34B H34B 114.3
C38B C42 C43 133.6(8)
C43 C42 C41A 104.7(6)
C43 C42 H42 127.7
C41A C42 H42 127.7
C40A C41A C42 129.5(11)
C40A C41A S8A 120.2(10)
C42 C41A S8A 109.9(6)
C37 C38A C39A 115.2(9)
C37 C38A S7A 133.6(8)
C39A C38A S7A 111.2(7)
N4A C40A C41A 122.9(10)
N4A C40A S7A 116.2(8)
C41A C40A S7A 120.8(9)
C42 C38B C39B 116.7(10)
C42 C38B S7B 135.1(9)
C39B C38B S7B 108.2(8)
N4B C40B C41B 124.9(12)
N4B C40B S7B 115.6(9)
C41B C40B S7B 119.5(10)
C34B C39B N4B 133.6(14)
C34B C39B C38B 111.6(13)
N4B C39B C38B 114.8(9)
C34A C39A C38A 117.7(12)
C34A C39A N4A 128.4(12)
C38A C39A N4A 113.9(9)
C40B C41B C37 129.0(13)
C40B C41B S8B 117.5(12)
C37 C41B S8B 113.4(8)
C36 C35 C34A 111.8(9)
C36 C35 S8B 120.5(5)
C36 C35 H35 124.1
C34A C35 H35 124.1
C34B C44 C43 110.0(10)
C43 C44 S8A 118.1(5)
C43 C44 H44 121.0
S8A C44 H44 121.0
C38B S7B C40B 89.7(5)
C38A S7A C40A 89.0(4)
C35 S8B C41B 88.9(6)
C33 C32 C31 117.0(7)
C33 C32 H32 121.5
C31 C32 H32 121.5
C31 C27B C28B 123.7(15)
C31 C27B S5B 128.7(11)
C28B C27B S5B 107.5(11)
C33 S6A C30A 91.8(6)
C39A C34A C35 128.1(14)
C39A C34A H34A 115.9
C35 C34A H34A 115.9
C23B C28B C27B 103.4(16)
C23B C28B N3B 139.6(15)
C27B C28B N3B 116.9(13)
C28B C23B C33 140(2)
C28B C23B H23B 110.1
C33 C23B H23B 110.1
C10 C11 C1B 111.2(15)
C10 C11 S2A 113.9(5)
C10 C11 H11 123.1
S2A C11 H11 123.1
C9 C8A C7A 128.0(5)
C9 C8A S2A 111.8(4)
C7A C8A S2A 120.1(4)
N1A C7A C8A 124.4(5)
N1A C7A S1A 115.3(4)
C8A C7A S1A 120.3(4)
C7A N1A C6A 110.9(5)
C7B S1B C5B 89.3(13)
N1B C7B C8B 127.6(15)
N1B C7B S1B 115.9(18)
C8B C7B S1B 116.5(15)
C11 C1B C6B 131(2)
C11 C1B H1B 114.6
C6B C1B H1B 114.6
C6B N1B C7B 111(3)
C5B C6B C1B 112(2)
C5B C6B N1B 107(3)
C1B C6B N1B 141(2)
C4 C8B C7B 137.4(14)
C4 C8B S2B 116.0(10)
C7B C8B S2B 106.5(9)
C9 C5B C6B 115.0(17)
C9 C5B S1B 128(2)
C6B C5B S1B 117(2)
C2 C1A C6A 115.0(7)
C2 C1A H1A 122.5
C6A C1A H1A 122.5
C20A C19A C18A 129.1(7)
C20A C19A S4A 111.3(5)
C18A C19A S4A 119.5(5)
C15 C16A C17A 120.7(6)
C15 C16A S3A 130.5(6)
C17A C16A S3A 108.8(4)
C12A C17A C16A 118.8(10)
C12A C17A N2A 125.2(10)
C16A C17A N2A 116.0(5)
C19A C20A C21 108.8(6)
C19A C20A H20A 125.6
C21 C20A H20A 125.6
N2A C18A C19A 124.6(6)
N2A C18A S3A 114.8(5)
C19A C18A S3A 120.6(5)
C16A S3A C18A 90.0(3)
C22 S4A C19A 91.9(3)
C18A N2A C17A 110.5(5)
C17A C12A C13 122.1(16)
C17A C12A H12A 119.0
C13 C12A H12A 119.0
C13 S4B C19B 91.0(16)
C16B C20B C21 118.1(19)
C16B C20B H20B 121.0
C21 C20B H20B 121.0
C20B C16B C17B 123(2)
C20B C16B S3B 126(2)
C17B C16B S3B 110.9(15)
C18B S3B C16B 88.8(10)
N2B C18B C19B 127(3)
N2B C18B S3B 117.0(19)
C19B C18B S3B 116(2)
C18B N2B C17B 110(2)
C16B C17B C12B 110(2)
C16B C17B N2B 113.2(19)
C12B C17B N2B 137(2)
C18B C19B C15 138(3)
C18B C19B S4B 114(2)
C15 C19B S4B 108.1(15)
C22 C12B C17B 134(2)
C22 C12B H12B 112.8
C17B C12B H12B 112.8
C14 C13 C12A 116.5(10)
C14 C13 S4B 121.5(9)
C14 C13 H13 121.8
C12A C13 H13 121.8
C13 C14 C15 120.2(5)
C13 C14 H14 119.9
C15 C14 H14 119.9
C16A C15 C14 121.6(6)
C14 C15 C19B 99.0(11)
C16A C15 H15 119.2
C14 C15 H15 119.2
C22 C21 C20B 123.6(10)
C22 C21 C20A 112.0(5)
C22 C21 H21 124.0
C20A C21 H21 124.0
C21 C22 C12B 107.9(13)
C21 C22 S4A 115.6(4)
C21 C22 H22 122.2
S4A C22 H22 122.2

loop_
_geom_bond_atom_site_label_1
_geom_bond_atom_site_label_2
_geom_bond_distance
N4B C40B 1.291(16)
N4B C39B 1.379(16)
N4A C40A 1.305(13)
N4A C39A 1.424(15)
S1A C5A 1.708(6)
S1A C7A 1.746(5)
S2A C11 1.648(8)
S2A C8A 1.711(6)
C10 C11 1.357(10)
C10 C9 1.400(8)
C10 H10 0.9300
C9 C5B 1.20(3)
C9 C8A 1.429(8)
C9 H9 0.9300
C5A C4 1.370(7)
C5A C6A 1.404(7)
C4 C3 1.376(8)
C4 C8B 1.427(9)
C4 H4 0.9300
C3 C2 1.410(9)
C3 H3 0.9300
C6A N1A 1.397(7)
C6A C1A 1.442(10)
S2B C2 1.349(15)
S2B C8B 1.757(10)
C2 C1A 1.399(10)
C2 H2 0.9300
S5A C27A 1.731(10)
S5A C29A 1.752(10)
S6B C24 1.503(12)
S6B C30B 1.631(17)
C23A C24 1.389(19)
C23A C28A 1.65(3)
C23A H23A 0.9300
C25 C26 1.326(9)
C25 C24 1.380(9)
C25 H25 0.9300
N3A C29A 1.29(2)
N3A C28A 1.395(18)
C26 C27A 1.292(11)
C26 C30B 1.637(16)
C26 H26 0.9300
C24 H24 0.9300
C28A C27A 1.427(13)
S5B C29B 1.751(14)
S5B C27B 1.770(18)
C29A C30A 1.414(15)
C29B N3B 1.32(2)
C29B C30B 1.36(2)
N3B C28B 1.47(2)
C31 C27B 1.212(15)
C31 C32 1.400(10)
C31 C30A 1.532(14)
C31 H31 0.9300
C30A S6A 1.741(13)
C37 C38A 1.226(9)
C37 C36 1.420(8)
C37 C41B 1.633(17)
C37 H37 0.9300
C43 C44 1.377(9)
C43 C42 1.377(8)
C43 H43 0.9300
C36 C35 1.354(9)
C36 H36 0.9300
C33 C32 1.353(12)
C33 C23B 1.377(16)
C33 S6A 1.511(11)
C33 H33 0.9300
S8A C44 1.600(8)
S8A C41A 1.755(15)
C34B C39B 1.352(17)
C34B C44 1.376(16)
C34B H34B 0.9300
C42 C38B 1.157(12)
C42 C41A 1.590(14)
C42 H42 0.9300
C41A C40A 1.416(12)
C38A C39A 1.365(14)
C38A S7A 1.722(10)
C40A S7A 1.726(9)
C38B C39B 1.428(14)
C38B S7B 1.737(11)
C40B C41B 1.452(17)
C40B S7B 1.745(11)
C39A C34A 1.355(16)
C41B S8B 1.749(19)
C35 C34A 1.372(15)
C35 S8B 1.608(8)
C35 H35 0.9300
C44 H44 0.9300
C32 H32 0.9300
C27B C28B 1.384(12)
C34A H34A 0.9300
C28B C23B 1.370(17)
C23B H23B 0.9300
C11 C1B 1.404(19)
C11 H11 0.9300
C8A C7A 1.441(8)
C7A N1A 1.300(7)
S1B C7B 1.637(17)
S1B C5B 1.736(18)
C7B N1B 1.453(19)
C7B C8B 1.559(16)
C1B C6B 1.408(19)
C1B H1B 0.9300
N1B C6B 1.45(2)
C6B C5B 1.397(19)
C1A H1A 0.9300
C19A C20A 1.409(9)
C19A C18A 1.433(8)
C19A S4A 1.717(7)
C16A C15 1.311(8)
C16A C17A 1.385(8)
C16A S3A 1.725(7)
C17A C12A 1.359(17)
C17A N2A 1.390(8)
C20A C21 1.444(9)
C20A H20A 0.9300
C18A N2A 1.302(8)
C18A S3A 1.743(6)
S4A C22 1.628(7)
C12A C13 1.408(17)
C12A H12A 0.9300
S4B C13 1.48(2)
S4B C19B 1.85(4)
C20B C16B 1.313(17)
C20B C21 1.40(3)
C20B H20B 0.9300
C16B C17B 1.355(17)
C16B S3B 1.73(2)
S3B C18B 1.72(2)
C18B N2B 1.27(3)
C18B C19B 1.42(3)
N2B C17B 1.44(3)
C17B C12B 1.357(19)
C19B C15 1.68(3)
C12B C22 1.356(17)
C12B H12B 0.9300
C13 C14 1.382(9)
C13 H13 0.9300
C14 C15 1.389(8)
C14 H14 0.9300
C15 H15 0.9300
C21 C22 1.337(9)
C21 H21 0.9300
C22 H22 0.9300

loop_
_geom_torsion_atom_site_label_1
_geom_torsion_atom_site_label_2
_geom_torsion_atom_site_label_3
_geom_torsion_atom_site_label_4
_geom_torsion
C11 C10 C9 C5B -5(2)
C11 C10 C9 C8A -1.1(8)
C7A S1A C5A C4 -177.7(6)
C7A S1A C5A C6A 0.2(4)
C6A C5A C4 C3 3.1(9)
S1A C5A C4 C3 -179.2(5)
C5A C4 C3 C2 -1.6(8)
C8B C4 C3 C2 -1.3(16)
C4 C5A C6A N1A 178.0(5)
S1A C5A C6A N1A -0.2(6)
C4 C5A C6A C1A -3.4(11)
S1A C5A C6A C1A 178.5(7)
C8B S2B C2 C3 -1.4(13)
C4 C3 C2 S2B 2.1(18)
C4 C3 C2 C1A 0.1(9)
C24 C25 C26 C27A 0.9(9)
C24 C25 C26 C30B 0.5(7)
C26 C25 C24 C23A 5.4(18)
C26 C25 C24 S6B -0.9(9)
C28A C23A C24 C25 -10(3)
C30B S6B C24 C25 0.8(9)
C29A N3A C28A C27A 4(3)
C29A N3A C28A C23A -173.6(18)
C24 C23A C28A N3A -173.7(19)
C24 C23A C28A C27A 9(2)
C25 C26 C27A C28A -0.5(11)
C25 C26 C27A S5A 179.4(6)
N3A C28A C27A C26 177.8(14)
C23A C28A C27A C26 -4.8(16)
N3A C28A C27A S5A -2.2(16)
C23A C28A C27A S5A 175.2(13)
C29A S5A C27A C26 -179.6(8)
C29A S5A C27A C28A 0.3(7)
C28A N3A C29A C30A 179.8(12)
C28A N3A C29A S5A -3(3)
C27A S5A C29A N3A 1.8(16)
C27A S5A C29A C30A 178.7(7)
C27B S5B C29B N3B 2.2(17)
C27B S5B C29B C30B -177.2(10)
C30B C29B N3B C28B 177.2(13)
S5B C29B N3B C28B -2(3)
N3B C29B C30B S6B -4(2)
S5B C29B C30B S6B 175.3(8)
N3B C29B C30B C26 175.4(18)
S5B C29B C30B C26 -5.2(15)
C24 S6B C30B C29B 179.1(9)
C24 S6B C30B C26 -0.4(9)
C25 C26 C30B C29B -179.5(10)
C25 C26 C30B S6B 0.0(9)
N3A C29A C30A C31 172.2(17)
S5A C29A C30A C31 -4.5(11)
N3A C29A C30A S6A -8.9(19)
S5A C29A C30A S6A 174.4(5)
C32 C31 C30A C29A 179.8(7)
C32 C31 C30A S6A 0.8(6)
C38A C37 C36 C35 -2.4(11)
C41B C37 C36 C35 0.4(10)
C44 C43 C42 C38B 0.4(13)
C44 C43 C42 C41A -1.6(8)
C43 C42 C41A C40A 175.3(9)
C43 C42 C41A S8A 2.0(8)
C44 S8A C41A C40A -175.6(8)
C44 S8A C41A C42 -1.6(8)
C36 C37 C38A C39A 3.1(15)
C36 C37 C38A S7A -178.7(6)
C39A N4A C40A C41A 177.3(10)
C39A N4A C40A S7A -1.2(12)
C42 C41A C40A N4A -178.8(9)
S8A C41A C40A N4A -6.2(14)
C42 C41A C40A S7A -0.4(13)
S8A C41A C40A S7A 172.2(6)
C43 C42 C38B C39B -3.2(17)
C43 C42 C38B S7B 174.1(7)
C39B N4B C40B C41B -177.5(13)
C39B N4B C40B S7B 2.3(13)
C44 C34B C39B N4B -172(3)
C44 C34B C39B C38B 8(6)
C40B N4B C39B C34B 178(3)
C40B N4B C39B C38B -2.7(17)
C42 C38B C39B C34B -1(3)
S7B C38B C39B C34B -179(2)
C42 C38B C39B N4B 180.0(9)
S7B C38B C39B N4B 1.9(15)
C37 C38A C39A C34A -2(3)
S7A C38A C39A C34A 180(2)
C37 C38A C39A N4A 177.3(9)
S7A C38A C39A N4A -1.3(16)
C40A N4A C39A C34A -179(3)
C40A N4A C39A C38A 1.6(16)
N4B C40B C41B C37 179.4(12)
S7B C40B C41B C37 0(2)
N4B C40B C41B S8B 2(2)
S7B C40B C41B S8B -177.6(10)
C36 C37 C41B C40B -178.4(15)
C36 C37 C41B S8B -1.0(14)
C37 C36 C35 C34A 0(2)
C37 C36 C35 S8B 0.5(11)
C39B C34B C44 C43 -11(5)
C42 C43 C44 C34B 6(2)
C42 C43 C44 S8A 0.4(9)
C41A S8A C44 C43 0.8(8)
C42 C38B S7B C40B -178.0(11)
C39B C38B S7B C40B -0.6(10)
N4B C40B S7B C38B -1.0(9)
C41B C40B S7B C38B 178.8(11)
C37 C38A S7A C40A -177.7(10)
C39A C38A S7A C40A 0.5(10)
N4A C40A S7A C38A 0.5(8)
C41A C40A S7A C38A -178.1(8)
C36 C35 S8B C41B -0.9(12)
C40B C41B S8B C35 178.8(13)
C37 C41B S8B C35 1.1(14)
C23B C33 C32 C31 -1.8(16)
S6A C33 C32 C31 0.7(9)
C27B C31 C32 C33 1.1(10)
C30A C31 C32 C33 -0.9(7)
C32 C31 C27B C28B -2.8(15)
C32 C31 C27B S5B 179.2(6)
C29B S5B C27B C31 177.0(10)
C29B S5B C27B C28B -1.3(8)
C32 C33 S6A C30A 0.0(7)
C29A C30A S6A C33 -179.5(7)
C31 C30A S6A C33 -0.5(7)
C38A C39A C34A C35 0(5)
N4A C39A C34A C35 -179(3)
C36 C35 C34A C39A 1(5)
C31 C27B C28B C23B 4(2)
S5B C27B C28B C23B -177.2(16)
C31 C27B C28B N3B -178.0(16)
S5B C27B C28B N3B 0.3(18)
C29B N3B C28B C23B 177(3)
C29B N3B C28B C27B 1(3)
C27B C28B C23B C33 -7(5)
N3B C28B C23B C33 176(3)
C32 C33 C23B C28B 6(5)
C9 C10 C11 C1B 5(2)
C9 C10 C11 S2A -0.4(9)
C8A S2A C11 C10 1.4(6)
C10 C9 C8A C7A -178.9(6)
C10 C9 C8A S2A 2.0(6)
C11 S2A C8A C9 -2.0(5)
C11 S2A C8A C7A 178.9(5)
C9 C8A C7A N1A -179.1(5)
S2A C8A C7A N1A -0.1(7)
C9 C8A C7A S1A -0.1(8)
S2A C8A C7A S1A 178.9(3)
C5A S1A C7A N1A -0.1(4)
C5A S1A C7A C8A -179.1(4)
C8A C7A N1A C6A 179.0(5)
S1A C7A N1A C6A 0.0(6)
C5A C6A N1A C7A 0.2(6)
C1A C6A N1A C7A -178.5(7)
C5B S1B C7B N1B -0.1(16)
C5B S1B C7B C8B 179.2(19)
C10 C11 C1B C6B -6(4)
C8B C7B N1B C6B -179(2)
S1B C7B N1B C6B 0(2)
C11 C1B C6B C5B 5(4)
C11 C1B C6B N1B -175(4)
C7B N1B C6B C5B 0.0(19)
C7B N1B C6B C1B -179.5(10)
C3 C4 C8B C7B 177(3)
C3 C4 C8B S2B 0.4(16)
N1B C7B C8B C4 -175(3)
S1B C7B C8B C4 6(4)
N1B C7B C8B S2B 2(2)
S1B C7B C8B S2B -177.3(14)
C2 S2B C8B C4 0.6(15)
C2 S2B C8B C7B -177(2)
C10 C9 C5B C6B 4(3)
C10 C9 C5B S1B -179.4(11)
C1B C6B C5B C9 -4(3)
N1B C6B C5B C9 177(3)
C1B C6B C5B S1B 179.6(12)
N1B C6B C5B S1B -0.1(17)
C7B S1B C5B C9 -176(3)
C7B S1B C5B C6B 0.1(14)
C3 C2 C1A C6A -0.4(13)
N1A C6A C1A C2 -179.4(7)
C5A C6A C1A C2 2.0(14)
C15 C16A C17A C12A -2(2)
S3A C16A C17A C12A 177.7(19)
C15 C16A C17A N2A -179.5(6)
S3A C16A C17A N2A -0.3(8)
C18A C19A C20A C21 -174.8(6)
S4A C19A C20A C21 5.3(6)
C20A C19A C18A N2A 178.5(6)
S4A C19A C18A N2A -1.6(9)
C20A C19A C18A S3A -2.1(9)
S4A C19A C18A S3A 177.9(3)
C15 C16A S3A C18A 179.2(7)
C17A C16A S3A C18A 0.0(5)
N2A C18A S3A C16A 0.3(6)
C19A C18A S3A C16A -179.3(5)
C20A C19A S4A C22 -4.1(5)
C18A C19A S4A C22 175.9(5)
C19A C18A N2A C17A 179.1(6)
S3A C18A N2A C17A -0.5(8)
C12A C17A N2A C18A -177(2)
C16A C17A N2A C18A 0.5(9)
C16A C17A C12A C13 4(4)
N2A C17A C12A C13 -177.9(19)
C21 C20B C16B C17B -20(3)
C21 C20B C16B S3B 170.4(16)
C20B C16B S3B C18B 168(2)
C17B C16B S3B C18B -2.7(18)
C16B S3B C18B N2B 3(2)
C16B S3B C18B C19B -178.5(19)
C19B C18B N2B C17B 179(2)
S3B C18B N2B C17B -3(3)
C20B C16B C17B C12B 9(4)
S3B C16B C17B C12B 179(2)
C20B C16B C17B N2B -169(2)
S3B C16B C17B N2B 2(3)
C18B N2B C17B C16B 1(3)
C18B N2B C17B C12B -176(4)
N2B C18B C19B C15 177(2)
S3B C18B C19B C15 -1(4)
N2B C18B C19B S4B -6(4)
S3B C18B C19B S4B 176.5(18)
C13 S4B C19B C18B 179(2)
C13 S4B C19B C15 -3(2)
C16B C17B C12B C22 5(6)
N2B C17B C12B C22 -179(3)
C17A C12A C13 C14 -4(4)
C19B S4B C13 C14 4(2)
C12A C13 C14 C15 1(2)
S4B C13 C14 C15 -4(2)
C17A C16A C15 C14 -1.4(11)
S3A C16A C15 C14 179.5(6)
C13 C14 C15 C16A 1.6(10)
C13 C14 C15 C19B 0.7(12)
C18B C19B C15 C14 179(3)
S4B C19B C15 C14 1.9(19)
C16B C20B C21 C22 21(3)
C19A C20A C21 C22 -4.1(7)
C20B C21 C22 C12B -9(2)
C20A C21 C22 S4A 1.1(8)
C17B C12B C22 C21 -4(5)
C19A S4A C22 C21 1.8(6)

_cod_database_fobs_code 2021628
